data_1547212
loop_
_publ_author_name
'Maheshwaran Velusamy'
'Sethuvasan Sreenivasan'
'Ravichandran Kandasamy'
'Ponnuswamy Subbu'
'Sugumar Paramasivam'
'Ponnuswamy Mondikalipudur Nanjappagounder'

_publ_section_title
;
 Synthesis, crystal structures and docking studies of
 2,7-diphenyl-1,4-diazepan-5-one derivatives
;
_journal_name_full 'Chemistry Central Journal'
_journal_page_first 17
_journal_paper_doi 10.1186/s13065-015-0094-3
_journal_volume 9
_journal_year 2015
_chemical_formula_moiety 'C19 H21 N3 O2'
_chemical_formula_sum 'C19 H21 N3 O2'
_chemical_formula_weight 323.39
_space_group_IT_number 2
_symmetry_cell_setting triclinic
_symmetry_space_group_name_Hall '-P 1'
_symmetry_space_group_name_H-M 'P -1'
_atom_sites_solution_hydrogens geom
_atom_sites_solution_primary direct
_atom_sites_solution_secondary difmap
_cell_angle_alpha 89.255(4)
_cell_angle_beta 86.758(4)
_cell_angle_gamma 70.507(4)
_cell_formula_units_Z 4
_cell_length_a 9.1789(6)
_cell_length_b 12.7776(9)
_cell_length_c 16.0615(10)
_cell_measurement_temperature 293(2)
_cell_volume 1772.9(2)
_computing_cell_refinement 'SAINT (Bruker, 2008)'
_computing_data_collection 'APEX2 (Bruker, 2008)'
_computing_data_reduction SAINT
_computing_molecular_graphics 'ORTEP-3 (Farrugia, 1997)'
_computing_publication_material 'SHELXL97 and PLATON (Spek, 2009)'
_computing_structure_refinement 'SHELXL-97 (Sheldrick, 1997)'
_computing_structure_solution 'SHELXS-97 (Sheldrick, 1990)'
_diffrn_ambient_temperature 293(2)
_diffrn_measured_fraction_theta_full 0.991
_diffrn_measured_fraction_theta_max 0.957
_diffrn_measurement_device_type 'Bruker Smart APEX CCD detector'
_diffrn_measurement_method '\w scans'
_diffrn_radiation_monochromator graphite
_diffrn_radiation_source 'fine-focus sealed tube'
_diffrn_radiation_type MoK\a
_diffrn_radiation_wavelength 0.71073
_diffrn_reflns_av_R_equivalents 0.0344
_diffrn_reflns_av_sigmaI/netI 0.0409
_diffrn_reflns_limit_h_max 11
_diffrn_reflns_limit_h_min -11
_diffrn_reflns_limit_k_max 16
_diffrn_reflns_limit_k_min -15
_diffrn_reflns_limit_l_max 19
_diffrn_reflns_limit_l_min -20
_diffrn_reflns_number 24353
_diffrn_reflns_theta_full 25.00
_diffrn_reflns_theta_max 26.82
_diffrn_reflns_theta_min 1.27
_exptl_absorpt_coefficient_mu 0.080
_exptl_absorpt_correction_T_max 0.982
_exptl_absorpt_correction_T_min 0.979
_exptl_absorpt_correction_type multi-scan
_exptl_absorpt_process_details '(SADABS; Bruker, 2008)'
_exptl_crystal_colour White
_exptl_crystal_density_diffrn 1.212
_exptl_crystal_density_method 'not measured'
_exptl_crystal_description Block
_exptl_crystal_F_000 688
_exptl_crystal_size_max 0.27
_exptl_crystal_size_mid 0.25
_exptl_crystal_size_min 0.23
_refine_diff_density_max 0.363
_refine_diff_density_min -0.194
_refine_diff_density_rms 0.037
_refine_ls_extinction_method none
_refine_ls_goodness_of_fit_ref 0.997
_refine_ls_hydrogen_treatment mixed
_refine_ls_matrix_type full
_refine_ls_number_parameters 447
_refine_ls_number_reflns 7277
_refine_ls_number_restraints 3
_refine_ls_restrained_S_all 1.001
_refine_ls_R_factor_all 0.1163
_refine_ls_R_factor_gt 0.0570
_refine_ls_shift/su_max 0.000
_refine_ls_shift/su_mean 0.000
_refine_ls_structure_factor_coef Fsqd
_refine_ls_weighting_details 'calc w=1/[\s^2^(Fo^2^)+(0.0800P)^2^+0.7047P] where P=(Fo^2^+2Fc^2^)/3'
_refine_ls_weighting_scheme calc
_refine_ls_wR_factor_gt 0.1479
_refine_ls_wR_factor_ref 0.1919
_reflns_number_gt 3864
_reflns_number_total 7277
_reflns_threshold_expression >2sigma(I)
_cod_data_source_file 1185683862140431_add2.cif
_cod_data_source_block 2
_cod_database_code 1547212

loop_
_symmetry_equiv_pos_as_xyz
'x, y, z'
'-x, -y, -z'

loop_
_atom_site_label
_atom_site_type_symbol
_atom_site_fract_x
_atom_site_fract_y
_atom_site_fract_z
_atom_site_U_iso_or_equiv
_atom_site_adp_type
_atom_site_occupancy
_atom_site_symmetry_multiplicity
_atom_site_calc_flag
_atom_site_refinement_flags
_atom_site_disorder_assembly
_atom_site_disorder_group
O2A O 0.5046(4) 1.1725(2) 0.27878(17) 0.0837(12) Uani 0.792(7) 1 d PD A 1
O2A' O 0.3034(9) 1.1470(8) 0.3014(6) 0.085(4) Uani 0.208(7) 1 d PD A 2
C7A C 0.4034(3) 0.9359(2) 0.26281(13) 0.0492(6) Uani 1 1 d . . .
H7A H 0.2972 0.9882 0.2668 0.059 Uiso 1 1 calc R . .
C6A C 0.4109(3) 0.8632(2) 0.18580(13) 0.0525(6) Uani 1 1 d . . .
H6A H 0.4955 0.7928 0.1916 0.063 Uiso 1 1 calc R . .
C5A C 0.4440(3) 0.9185(2) 0.10598(13) 0.0501(6) Uani 1 1 d . . .
C3A C 0.7048(2) 0.8866(2) 0.15527(13) 0.0479(6) Uani 1 1 d . . .
H3A H 0.7034 0.8162 0.1797 0.057 Uiso 1 1 calc R . .
C2A C 0.6683(2) 0.97414(19) 0.22447(13) 0.0458(5) Uani 1 1 d . . .
H2A H 0.6813 1.0404 0.1983 0.055 Uiso 1 1 calc R . .
C14A C 0.7815(3) 0.94222(19) 0.29277(13) 0.0476(5) Uani 1 1 d . . .
C15A C 0.8144(3) 0.8428(2) 0.33417(16) 0.0654(7) Uani 1 1 d . . .
H15A H 0.7591 0.7955 0.3243 0.078 Uiso 1 1 calc R . .
C16A C 0.9300(4) 0.8130(3) 0.39060(18) 0.0796(9) Uani 1 1 d . . .
H16A H 0.9522 0.7455 0.4181 0.096 Uiso 1 1 calc R . .
C17A C 1.0117(3) 0.8819(3) 0.40616(17) 0.0765(8) Uani 1 1 d . . .
H17A H 1.0894 0.8612 0.4439 0.092 Uiso 1 1 calc R . .
C18A C 0.9790(3) 0.9804(3) 0.36647(18) 0.0742(8) Uani 1 1 d . . .
H18A H 1.0332 1.0280 0.3776 0.089 Uiso 1 1 calc R . .
C19A C 0.8651(3) 1.0104(2) 0.30945(15) 0.0602(7) Uani 1 1 d . . .
H19A H 0.8446 1.0778 0.2819 0.072 Uiso 1 1 calc R . .
C8A C 0.4250(3) 0.8757(2) 0.34614(14) 0.0550(6) Uani 1 1 d . . .
C13A C 0.3884(3) 0.9388(3) 0.41862(15) 0.0703(8) Uani 1 1 d . . .
H13A H 0.3505 1.0158 0.4151 0.084 Uiso 1 1 calc R . .
C12A C 0.4071(4) 0.8895(4) 0.49602(17) 0.0915(11) Uani 1 1 d . . .
H12A H 0.3824 0.9333 0.5440 0.110 Uiso 1 1 calc R . .
C11A C 0.4611(5) 0.7783(4) 0.5021(2) 0.1078(13) Uani 1 1 d . . .
H11A H 0.4751 0.7453 0.5543 0.129 Uiso 1 1 calc R . .
C10A C 0.4952(5) 0.7142(3) 0.4325(2) 0.1090(12) Uani 1 1 d . . .
H10A H 0.5315 0.6373 0.4373 0.131 Uiso 1 1 calc R . .
C9A C 0.4764(4) 0.7626(3) 0.35360(18) 0.0801(9) Uani 1 1 d . . .
H9A H 0.4987 0.7179 0.3061 0.096 Uiso 1 1 calc R . .
C21A C 0.2598(3) 0.8379(3) 0.18240(18) 0.0777(8) Uani 1 1 d . . .
H21A H 0.1760 0.9056 0.1744 0.117 Uiso 1 1 calc R . .
H21B H 0.2405 0.8043 0.2338 0.117 Uiso 1 1 calc R . .
H21C H 0.2681 0.7879 0.1369 0.117 Uiso 1 1 calc R . .
C20A C 0.8628(3) 0.8690(3) 0.11254(16) 0.0675(7) Uani 1 1 d . . .
H20A H 0.8805 0.8163 0.0678 0.101 Uiso 1 1 calc R . .
H20B H 0.9410 0.8413 0.1521 0.101 Uiso 1 1 calc R . .
H20C H 0.8668 0.9383 0.0906 0.101 Uiso 1 1 calc R . .
N1A N 0.5034(2) 1.00637(15) 0.25407(10) 0.0474(5) Uani 1 1 d . A .
N2A N 0.4300(4) 1.1118(2) 0.27613(15) 0.0708(6) Uani 1 1 d D . .
N4A N 0.5877(2) 0.92144(17) 0.09383(10) 0.0507(5) Uani 1 1 d . . .
H4A H 0.6126 0.9454 0.0467 0.061 Uiso 1 1 calc R . .
O1A O 0.34559(19) 0.95595(17) 0.05429(10) 0.0687(5) Uani 1 1 d . . .
C7B C 0.1234(4) 1.4952(2) 0.23339(16) 0.0731(8) Uani 1 1 d . . .
H7B H 0.1147 1.5737 0.2319 0.088 Uiso 1 1 calc R . .
C6B C 0.2238(5) 1.4460(3) 0.30671(18) 0.0959(12) Uani 1 1 d . . .
H6B H 0.2656 1.3652 0.2992 0.115 Uiso 1 1 calc R . .
C5B C 0.1299(5) 1.4707(3) 0.38909(18) 0.0939(12) Uani 1 1 d . . .
C3B C -0.0041(6) 1.3426(3) 0.34629(18) 0.1176(16) Uani 1 1 d . . .
H3B H 0.0934 1.2879 0.3250 0.141 Uiso 1 1 calc R . .
C2B C -0.0929(4) 1.4046(3) 0.27347(17) 0.0830(9) Uani 1 1 d . . .
H2B H -0.1989 1.4414 0.2963 0.100 Uiso 1 1 calc R . .
C14B C -0.1067(4) 1.3283(3) 0.20491(16) 0.0733(8) Uani 1 1 d . . .
C15B C 0.0127(4) 1.2371(3) 0.17685(18) 0.0848(9) Uani 1 1 d . . .
H15B H 0.1081 1.2203 0.2004 0.102 Uiso 1 1 calc R . .
C16B C -0.0041(5) 1.1691(3) 0.11465(19) 0.0911(10) Uani 1 1 d . . .
H16B H 0.0798 1.1080 0.0968 0.109 Uiso 1 1 calc R . .
C17B C -0.1383(6) 1.1901(4) 0.0801(3) 0.1105(13) Uani 1 1 d . . .
H17B H -0.1487 1.1452 0.0373 0.133 Uiso 1 1 calc R . .
C18B C -0.2571(7) 1.2756(6) 0.1073(5) 0.172(2) Uani 1 1 d . . .
H18B H -0.3524 1.2892 0.0843 0.207 Uiso 1 1 calc R . .
C19B C -0.2436(5) 1.3464(5) 0.1699(4) 0.1419(18) Uani 1 1 d . . .
H19B H -0.3293 1.4064 0.1875 0.170 Uiso 1 1 calc R . .
C8B C 0.1951(4) 1.4486(3) 0.14847(16) 0.0734(8) Uani 1 1 d . . .
C13B C 0.1521(7) 1.5114(4) 0.0812(2) 0.182(3) Uani 1 1 d . . .
H13B H 0.0834 1.5835 0.0872 0.219 Uiso 1 1 calc R . .
C12B C 0.2108(10) 1.4682(6) 0.0009(3) 0.222(4) Uani 1 1 d . . .
H12B H 0.1807 1.5127 -0.0456 0.266 Uiso 1 1 calc R . .
C11B C 0.3086(6) 1.3650(5) -0.0091(3) 0.1396(19) Uani 1 1 d . . .
H11B H 0.3462 1.3370 -0.0622 0.168 Uiso 1 1 calc R . .
C10B C 0.3505(4) 1.3043(4) 0.0558(2) 0.1028(12) Uani 1 1 d . . .
H10B H 0.4192 1.2322 0.0494 0.123 Uiso 1 1 calc R . .
C9B C 0.2948(4) 1.3448(3) 0.13450(19) 0.0953(11) Uani 1 1 d . . .
H9B H 0.3273 1.2987 0.1800 0.114 Uiso 1 1 calc R . .
C21B C 0.3578(6) 1.4892(5) 0.3062(3) 0.156(2) Uani 1 1 d . . .
H21D H 0.3194 1.5680 0.3154 0.234 Uiso 1 1 calc R . .
H21E H 0.4148 1.4730 0.2533 0.234 Uiso 1 1 calc R . .
H21F H 0.4245 1.4541 0.3498 0.234 Uiso 1 1 calc R . .
C20B C -0.1007(10) 1.2835(5) 0.3935(2) 0.222(4) Uani 1 1 d . . .
H20D H -0.0364 1.2288 0.4294 0.333 Uiso 1 1 calc R . .
H20E H -0.1448 1.2477 0.3546 0.333 Uiso 1 1 calc R . .
H20F H -0.1821 1.3364 0.4264 0.333 Uiso 1 1 calc R . .
N1B N -0.0371(3) 1.49471(17) 0.24413(12) 0.0726(7) Uani 1 1 d . . .
N2B N -0.1344(4) 1.5955(3) 0.22194(17) 0.0989(10) Uani 1 1 d . . .
N4B N 0.0291(5) 1.4192(2) 0.40357(15) 0.1103(12) Uani 1 1 d . . .
H4B H -0.0222 1.4315 0.4510 0.132 Uiso 1 1 calc R . .
O1B O 0.1511(4) 1.5364(2) 0.43949(13) 0.1129(9) Uani 1 1 d . . .
O2B O -0.2668(4) 1.5998(2) 0.22452(17) 0.1281(10) Uani 1 1 d . . .

loop_
_atom_site_aniso_label
_atom_site_aniso_U_11
_atom_site_aniso_U_22
_atom_site_aniso_U_33
_atom_site_aniso_U_23
_atom_site_aniso_U_13
_atom_site_aniso_U_12
O2A 0.103(2) 0.0514(17) 0.0864(19) -0.0019(13) -0.0151(15) -0.0108(15)
O2A' 0.078(8) 0.059(6) 0.088(7) -0.013(5) 0.004(5) 0.016(5)
C7A 0.0416(11) 0.0613(15) 0.0382(11) -0.0025(10) -0.0019(9) -0.0085(11)
C6A 0.0515(13) 0.0649(16) 0.0402(12) -0.0007(11) -0.0071(10) -0.0176(12)
C5A 0.0477(13) 0.0634(15) 0.0351(11) -0.0023(10) -0.0078(9) -0.0123(11)
C3A 0.0425(12) 0.0615(15) 0.0350(11) 0.0008(10) -0.0088(9) -0.0102(11)
C2A 0.0469(12) 0.0490(13) 0.0391(11) 0.0064(10) -0.0095(9) -0.0121(10)
C14A 0.0496(12) 0.0536(14) 0.0375(11) -0.0009(10) -0.0094(9) -0.0134(11)
C15A 0.0759(17) 0.0635(17) 0.0600(15) 0.0132(13) -0.0297(13) -0.0238(14)
C16A 0.094(2) 0.077(2) 0.0646(17) 0.0221(15) -0.0365(16) -0.0209(18)
C17A 0.0667(17) 0.107(2) 0.0546(16) 0.0063(16) -0.0263(13) -0.0244(17)
C18A 0.0693(17) 0.093(2) 0.0686(17) -0.0020(16) -0.0238(14) -0.0353(16)
C19A 0.0626(15) 0.0644(16) 0.0549(14) 0.0017(12) -0.0137(12) -0.0213(13)
C8A 0.0505(13) 0.0758(18) 0.0395(12) 0.0015(12) -0.0019(10) -0.0223(13)
C13A 0.0761(17) 0.099(2) 0.0444(14) -0.0068(14) 0.0000(12) -0.0408(16)
C12A 0.113(3) 0.146(4) 0.0388(15) -0.0038(18) -0.0005(15) -0.074(3)
C11A 0.149(4) 0.149(4) 0.0511(19) 0.029(2) -0.021(2) -0.082(3)
C10A 0.152(4) 0.103(3) 0.074(2) 0.033(2) -0.017(2) -0.045(3)
C9A 0.103(2) 0.081(2) 0.0530(16) 0.0088(15) -0.0022(15) -0.0271(18)
C21A 0.0726(18) 0.114(2) 0.0606(16) -0.0005(16) -0.0064(13) -0.0498(18)
C20A 0.0474(13) 0.096(2) 0.0534(14) -0.0074(14) -0.0045(11) -0.0156(14)
N1A 0.0495(10) 0.0437(11) 0.0402(10) -0.0010(8) -0.0073(8) -0.0029(9)
N2A 0.0870(19) 0.0520(16) 0.0611(14) 0.0027(11) -0.0183(13) -0.0047(17)
N4A 0.0447(10) 0.0754(14) 0.0296(9) 0.0061(9) -0.0084(7) -0.0160(10)
O1A 0.0523(9) 0.1059(15) 0.0466(9) 0.0108(9) -0.0191(8) -0.0222(10)
C7B 0.099(2) 0.0504(16) 0.0507(15) -0.0008(12) -0.0031(14) 0.0005(15)
C6B 0.125(3) 0.079(2) 0.0521(17) -0.0152(15) -0.0158(17) 0.010(2)
C5B 0.158(3) 0.0548(19) 0.0435(16) -0.0060(15) -0.0169(18) 0.000(2)
C3B 0.246(5) 0.064(2) 0.0395(15) -0.0001(14) -0.015(2) -0.046(3)
C2B 0.115(2) 0.0668(19) 0.0490(15) -0.0045(14) 0.0198(15) -0.0092(17)
C14B 0.082(2) 0.082(2) 0.0482(14) -0.0003(14) 0.0114(13) -0.0207(17)
C15B 0.095(2) 0.091(2) 0.0556(16) -0.0192(16) -0.0095(15) -0.0110(19)
C16B 0.119(3) 0.095(2) 0.0585(18) -0.0137(17) 0.0012(18) -0.034(2)
C17B 0.136(4) 0.134(4) 0.085(3) -0.003(2) -0.018(3) -0.075(3)
C18B 0.099(4) 0.214(6) 0.212(7) -0.039(6) -0.053(4) -0.055(4)
C19B 0.076(3) 0.169(5) 0.165(5) -0.039(4) -0.006(3) -0.018(3)
C8B 0.091(2) 0.0731(19) 0.0436(14) 0.0045(13) -0.0021(13) -0.0117(16)
C13B 0.242(6) 0.143(4) 0.070(2) 0.039(3) 0.036(3) 0.050(4)
C12B 0.306(8) 0.202(6) 0.055(2) 0.031(3) 0.031(4) 0.042(6)
C11B 0.125(3) 0.196(5) 0.060(2) -0.019(3) 0.017(2) -0.007(3)
C10B 0.107(3) 0.121(3) 0.068(2) -0.035(2) 0.0038(19) -0.021(2)
C9B 0.127(3) 0.082(2) 0.0535(17) -0.0123(16) -0.0025(17) -0.003(2)
C21B 0.124(4) 0.234(6) 0.086(3) -0.046(3) -0.016(3) -0.025(4)
C20B 0.527(13) 0.165(5) 0.058(2) 0.011(3) -0.018(4) -0.228(7)
N1B 0.1011(19) 0.0445(13) 0.0437(11) 0.0013(9) 0.0037(11) 0.0122(13)
N2B 0.097(2) 0.098(2) 0.0660(16) -0.0177(15) 0.0086(15) 0.0136(19)
N4B 0.228(4) 0.0672(17) 0.0361(13) -0.0077(12) 0.0004(17) -0.051(2)
O1B 0.185(3) 0.0906(16) 0.0552(12) -0.0181(12) -0.0051(14) -0.0348(17)
O2B 0.129(2) 0.113(2) 0.101(2) -0.0066(15) 0.0192(18) 0.0102(19)

loop_
_atom_type_symbol
_atom_type_description
_atom_type_scat_dispersion_real
_atom_type_scat_dispersion_imag
_atom_type_scat_source
C C 0.0033 0.0016 'International Tables Vol C Tables 4.2.6.8 and 6.1.1.4'
H H 0.0000 0.0000 'International Tables Vol C Tables 4.2.6.8 and 6.1.1.4'
N N 0.0061 0.0033 'International Tables Vol C Tables 4.2.6.8 and 6.1.1.4'
O O 0.0106 0.0060 'International Tables Vol C Tables 4.2.6.8 and 6.1.1.4'

loop_
_geom_angle_atom_site_label_1
_geom_angle_atom_site_label_2
_geom_angle_atom_site_label_3
_geom_angle
_geom_angle_site_symmetry_1
_geom_angle_site_symmetry_3
N1A C7A C8A 110.43(18) . .
N1A C7A C6A 114.28(17) . .
C8A C7A C6A 115.7(2) . .
N1A C7A H7A 105.1 . .
C8A C7A H7A 105.1 . .
C6A C7A H7A 105.1 . .
C5A C6A C21A 111.1(2) . .
C5A C6A C7A 111.3(2) . .
C21A C6A C7A 109.8(2) . .
C5A C6A H6A 108.2 . .
C21A C6A H6A 108.2 . .
C7A C6A H6A 108.2 . .
O1A C5A N4A 121.7(2) . .
O1A C5A C6A 122.2(2) . .
N4A C5A C6A 116.04(18) . .
N4A C3A C20A 109.20(18) . .
N4A C3A C2A 109.59(17) . .
C20A C3A C2A 111.3(2) . .
N4A C3A H3A 108.9 . .
C20A C3A H3A 108.9 . .
C2A C3A H3A 108.9 . .
N1A C2A C14A 114.62(17) . .
N1A C2A C3A 110.51(17) . .
C14A C2A C3A 113.00(17) . .
N1A C2A H2A 106.0 . .
C14A C2A H2A 106.0 . .
C3A C2A H2A 106.0 . .
C15A C14A C19A 118.3(2) . .
C15A C14A C2A 122.5(2) . .
C19A C14A C2A 119.0(2) . .
C14A C15A C16A 120.1(3) . .
C14A C15A H15A 119.9 . .
C16A C15A H15A 119.9 . .
C17A C16A C15A 120.6(3) . .
C17A C16A H16A 119.7 . .
C15A C16A H16A 119.7 . .
C18A C17A C16A 119.7(2) . .
C18A C17A H17A 120.1 . .
C16A C17A H17A 120.1 . .
C17A C18A C19A 120.1(3) . .
C17A C18A H18A 119.9 . .
C19A C18A H18A 119.9 . .
C14A C19A C18A 121.1(3) . .
C14A C19A H19A 119.4 . .
C18A C19A H19A 119.4 . .
C9A C8A C13A 117.9(2) . .
C9A C8A C7A 123.8(2) . .
C13A C8A C7A 118.3(2) . .
C12A C13A C8A 121.2(3) . .
C12A C13A H13A 119.4 . .
C8A C13A H13A 119.4 . .
C11A C12A C13A 120.0(3) . .
C11A C12A H12A 120.0 . .
C13A C12A H12A 120.0 . .
C12A C11A C10A 120.3(3) . .
C12A C11A H11A 119.9 . .
C10A C11A H11A 119.9 . .
C11A C10A C9A 120.5(4) . .
C11A C10A H10A 119.7 . .
C9A C10A H10A 119.7 . .
C8A C9A C10A 120.0(3) . .
C8A C9A H9A 120.0 . .
C10A C9A H9A 120.0 . .
C6A C21A H21A 109.5 . .
C6A C21A H21B 109.5 . .
H21A C21A H21B 109.5 . .
C6A C21A H21C 109.5 . .
H21A C21A H21C 109.5 . .
H21B C21A H21C 109.5 . .
C3A C20A H20A 109.5 . .
C3A C20A H20B 109.5 . .
H20A C20A H20B 109.5 . .
C3A C20A H20C 109.5 . .
H20A C20A H20C 109.5 . .
H20B C20A H20C 109.5 . .
N2A N1A C2A 118.2(2) . .
N2A N1A C7A 113.2(2) . .
C2A N1A C7A 128.58(18) . .
O2A' N2A O2A 116.4(6) . .
O2A' N2A N1A 125.1(6) . .
O2A N2A N1A 118.0(3) . .
C5A N4A C3A 124.11(18) . .
C5A N4A H4A 117.9 . .
C3A N4A H4A 117.9 . .
N1B C7B C8B 110.7(2) . .
N1B C7B C6B 114.4(3) . .
C8B C7B C6B 114.7(2) . .
N1B C7B H7B 105.3 . .
C8B C7B H7B 105.3 . .
C6B C7B H7B 105.3 . .
C21B C6B C5B 111.2(3) . .
C21B C6B C7B 109.7(3) . .
C5B C6B C7B 111.4(3) . .
C21B C6B H6B 108.1 . .
C5B C6B H6B 108.1 . .
C7B C6B H6B 108.1 . .
O1B C5B N4B 123.2(3) . .
O1B C5B C6B 119.9(4) . .
N4B C5B C6B 116.9(3) . .
N4B C3B C20B 108.7(3) . .
N4B C3B C2B 111.1(3) . .
C20B C3B C2B 109.0(4) . .
N4B C3B H3B 109.3 . .
C20B C3B H3B 109.3 . .
C2B C3B H3B 109.3 . .
N1B C2B C14B 114.4(2) . .
N1B C2B C3B 111.9(3) . .
C14B C2B C3B 113.3(2) . .
N1B C2B H2B 105.4 . .
C14B C2B H2B 105.4 . .
C3B C2B H2B 105.4 . .
C19B C14B C15B 116.1(3) . .
C19B C14B C2B 120.4(3) . .
C15B C14B C2B 123.5(3) . .
C14B C15B C16B 121.9(3) . .
C14B C15B H15B 119.0 . .
C16B C15B H15B 119.0 . .
C17B C16B C15B 120.7(4) . .
C17B C16B H16B 119.7 . .
C15B C16B H16B 119.7 . .
C18B C17B C16B 119.0(4) . .
C18B C17B H17B 120.5 . .
C16B C17B H17B 120.5 . .
C17B C18B C19B 121.7(4) . .
C17B C18B H18B 119.2 . .
C19B C18B H18B 119.2 . .
C14B C19B C18B 120.5(4) . .
C14B C19B H19B 119.7 . .
C18B C19B H19B 119.7 . .
C13B C8B C9B 116.3(3) . .
C13B C8B C7B 118.8(3) . .
C9B C8B C7B 124.9(2) . .
C8B C13B C12B 120.1(4) . .
C8B C13B H13B 120.0 . .
C12B C13B H13B 120.0 . .
C11B C12B C13B 121.0(4) . .
C11B C12B H12B 119.5 . .
C13B C12B H12B 119.5 . .
C10B C11B C12B 119.0(4) . .
C10B C11B H11B 120.5 . .
C12B C11B H11B 120.5 . .
C11B C10B C9B 120.9(4) . .
C11B C10B H10B 119.6 . .
C9B C10B H10B 119.6 . .
C8B C9B C10B 122.7(3) . .
C8B C9B H9B 118.6 . .
C10B C9B H9B 118.6 . .
C6B C21B H21D 109.5 . .
C6B C21B H21E 109.5 . .
H21D C21B H21E 109.5 . .
C6B C21B H21F 109.5 . .
H21D C21B H21F 109.5 . .
H21E C21B H21F 109.5 . .
C3B C20B H20D 109.5 . .
C3B C20B H20E 109.5 . .
H20D C20B H20E 109.5 . .
C3B C20B H20F 109.5 . .
H20D C20B H20F 109.5 . .
H20E C20B H20F 109.5 . .
N2B N1B C2B 122.5(3) . .
N2B N1B C7B 108.6(3) . .
C2B N1B C7B 128.9(2) . .
O2B N2B N1B 112.7(3) . .
C5B N4B C3B 126.0(3) . .
C5B N4B H4B 117.0 . .
C3B N4B H4B 117.0 . .

loop_
_geom_bond_atom_site_label_1
_geom_bond_atom_site_label_2
_geom_bond_distance
_geom_bond_site_symmetry_2
O2A N2A 1.197(3) .
O2A' N2A 1.148(6) .
C7A N1A 1.485(3) .
C7A C8A 1.524(3) .
C7A C6A 1.541(3) .
C7A H7A 0.9800 .
C6A C5A 1.520(3) .
C6A C21A 1.529(4) .
C6A H6A 0.9800 .
C5A O1A 1.233(3) .
C5A N4A 1.335(3) .
C3A N4A 1.455(3) .
C3A C20A 1.516(3) .
C3A C2A 1.530(3) .
C3A H3A 0.9800 .
C2A N1A 1.482(3) .
C2A C14A 1.511(3) .
C2A H2A 0.9800 .
C14A C15A 1.375(3) .
C14A C19A 1.377(3) .
C15A C16A 1.386(4) .
C15A H15A 0.9300 .
C16A C17A 1.366(4) .
C16A H16A 0.9300 .
C17A C18A 1.352(4) .
C17A H17A 0.9300 .
C18A C19A 1.382(4) .
C18A H18A 0.9300 .
C19A H19A 0.9300 .
C8A C9A 1.369(4) .
C8A C13A 1.385(4) .
C13A C12A 1.379(4) .
C13A H13A 0.9300 .
C12A C11A 1.344(5) .
C12A H12A 0.9300 .
C11A C10A 1.353(5) .
C11A H11A 0.9300 .
C10A C9A 1.397(4) .
C10A H10A 0.9300 .
C9A H9A 0.9300 .
C21A H21A 0.9600 .
C21A H21B 0.9600 .
C21A H21C 0.9600 .
C20A H20A 0.9600 .
C20A H20B 0.9600 .
C20A H20C 0.9600 .
N1A N2A 1.332(3) .
N4A H4A 0.8600 .
C7B N1B 1.475(4) .
C7B C8B 1.519(4) .
C7B C6B 1.533(4) .
C7B H7B 0.9800 .
C6B C21B 1.507(7) .
C6B C5B 1.515(5) .
C6B H6B 0.9800 .
C5B O1B 1.243(4) .
C5B N4B 1.311(5) .
C3B N4B 1.467(4) .
C3B C20B 1.512(7) .
C3B C2B 1.521(5) .
C3B H3B 0.9800 .
C2B N1B 1.471(4) .
C2B C14B 1.518(4) .
C2B H2B 0.9800 .
C14B C19B 1.354(5) .
C14B C15B 1.367(4) .
C15B C16B 1.380(4) .
C15B H15B 0.9300 .
C16B C17B 1.323(5) .
C16B H16B 0.9300 .
C17B C18B 1.318(7) .
C17B H17B 0.9300 .
C18B C19B 1.398(7) .
C18B H18B 0.9300 .
C19B H19B 0.9300 .
C8B C13B 1.334(5) .
C8B C9B 1.350(4) .
C13B C12B 1.415(7) .
C13B H13B 0.9300 .
C12B C11B 1.331(7) .
C12B H12B 0.9300 .
C11B C10B 1.289(6) .
C11B H11B 0.9300 .
C10B C9B 1.376(4) .
C10B H10B 0.9300 .
C9B H9B 0.9300 .
C21B H21D 0.9600 .
C21B H21E 0.9600 .
C21B H21F 0.9600 .
C20B H20D 0.9600 .
C20B H20E 0.9600 .
C20B H20F 0.9600 .
N1B N2B 1.356(3) .
N2B O2B 1.197(4) .
N4B H4B 0.8600 .

loop_
_geom_torsion_atom_site_label_1
_geom_torsion_atom_site_label_2
_geom_torsion_atom_site_label_3
_geom_torsion_atom_site_label_4
_geom_torsion
_geom_torsion_site_symmetry_1
_geom_torsion_site_symmetry_2
_geom_torsion_site_symmetry_3
_geom_torsion_site_symmetry_4
N1A C7A C6A C5A -30.4(3) . . . .
C8A C7A C6A C5A -160.33(19) . . . .
N1A C7A C6A C21A -153.8(2) . . . .
C8A C7A C6A C21A 76.3(3) . . . .
C21A C6A C5A O1A 12.9(3) . . . .
C7A C6A C5A O1A -109.7(3) . . . .
C21A C6A C5A N4A -165.3(2) . . . .
C7A C6A C5A N4A 72.1(3) . . . .
N4A C3A C2A N1A 47.9(2) . . . .
C20A C3A C2A N1A 168.79(19) . . . .
N4A C3A C2A C14A 177.83(19) . . . .
C20A C3A C2A C14A -61.3(3) . . . .
N1A C2A C14A C15A 74.4(3) . . . .
C3A C2A C14A C15A -53.5(3) . . . .
N1A C2A C14A C19A -111.5(2) . . . .
C3A C2A C14A C19A 120.7(2) . . . .
C19A C14A C15A C16A -0.4(4) . . . .
C2A C14A C15A C16A 173.7(2) . . . .
C14A C15A C16A C17A 0.4(5) . . . .
C15A C16A C17A C18A 0.3(5) . . . .
C16A C17A C18A C19A -1.0(5) . . . .
C15A C14A C19A C18A -0.2(4) . . . .
C2A C14A C19A C18A -174.6(2) . . . .
C17A C18A C19A C14A 1.0(4) . . . .
N1A C7A C8A C9A -119.7(3) . . . .
C6A C7A C8A C9A 12.0(3) . . . .
N1A C7A C8A C13A 61.2(3) . . . .
C6A C7A C8A C13A -167.0(2) . . . .
C9A C8A C13A C12A 1.8(4) . . . .
C7A C8A C13A C12A -179.1(3) . . . .
C8A C13A C12A C11A -0.3(5) . . . .
C13A C12A C11A C10A -0.9(6) . . . .
C12A C11A C10A C9A 0.7(6) . . . .
C13A C8A C9A C10A -2.0(4) . . . .
C7A C8A C9A C10A 178.9(3) . . . .
C11A C10A C9A C8A 0.9(6) . . . .
C14A C2A N1A N2A 86.8(2) . . . .
C3A C2A N1A N2A -144.14(19) . . . .
C14A C2A N1A C7A -93.5(2) . . . .
C3A C2A N1A C7A 35.5(3) . . . .
C8A C7A N1A N2A -95.9(2) . . . .
C6A C7A N1A N2A 131.5(2) . . . .
C8A C7A N1A C2A 84.4(2) . . . .
C6A C7A N1A C2A -48.1(3) . . . .
C2A N1A N2A O2A' -178.6(6) . . . .
C7A N1A N2A O2A' 1.7(7) . . . .
C2A N1A N2A O2A -7.2(3) . . . .
C7A N1A N2A O2A 173.0(2) . . . .
O1A C5A N4A C3A 175.0(2) . . . .
C6A C5A N4A C3A -6.8(3) . . . .
C20A C3A N4A C5A 163.4(2) . . . .
C2A C3A N4A C5A -74.4(3) . . . .
N1B C7B C6B C21B -158.0(3) . . . .
C8B C7B C6B C21B 72.6(4) . . . .
N1B C7B C6B C5B -34.4(4) . . . .
C8B C7B C6B C5B -163.9(3) . . . .
C21B C6B C5B O1B 12.3(5) . . . .
C7B C6B C5B O1B -110.4(4) . . . .
C21B C6B C5B N4B -167.1(4) . . . .
C7B C6B C5B N4B 70.1(4) . . . .
N4B C3B C2B N1B 39.1(4) . . . .
C20B C3B C2B N1B 158.8(3) . . . .
N4B C3B C2B C14B 170.2(3) . . . .
C20B C3B C2B C14B -70.1(4) . . . .
N1B C2B C14B C19B -94.9(4) . . . .
C3B C2B C14B C19B 135.3(4) . . . .
N1B C2B C14B C15B 87.4(4) . . . .
C3B C2B C14B C15B -42.5(4) . . . .
C19B C14B C15B C16B 1.8(5) . . . .
C2B C14B C15B C16B 179.7(3) . . . .
C14B C15B C16B C17B -0.4(5) . . . .
C15B C16B C17B C18B -1.5(7) . . . .
C16B C17B C18B C19B 1.9(9) . . . .
C15B C14B C19B C18B -1.4(7) . . . .
C2B C14B C19B C18B -179.3(5) . . . .
C17B C18B C19B C14B -0.4(10) . . . .
N1B C7B C8B C13B 74.9(5) . . . .
C6B C7B C8B C13B -153.8(5) . . . .
N1B C7B C8B C9B -101.4(4) . . . .
C6B C7B C8B C9B 29.8(5) . . . .
C9B C8B C13B C12B -0.1(9) . . . .
C7B C8B C13B C12B -176.8(6) . . . .
C8B C13B C12B C11B 0.3(13) . . . .
C13B C12B C11B C10B -0.4(12) . . . .
C12B C11B C10B C9B 0.3(9) . . . .
C13B C8B C9B C10B 0.0(7) . . . .
C7B C8B C9B C10B 176.4(4) . . . .
C11B C10B C9B C8B -0.1(7) . . . .
C14B C2B N1B N2B 90.5(3) . . . .
C3B C2B N1B N2B -139.0(3) . . . .
C14B C2B N1B C7B -89.6(3) . . . .
C3B C2B N1B C7B 41.0(4) . . . .
C8B C7B N1B N2B -94.4(3) . . . .
C6B C7B N1B N2B 134.2(2) . . . .
C8B C7B N1B C2B 85.6(3) . . . .
C6B C7B N1B C2B -45.8(4) . . . .
C2B N1B N2B O2B -3.9(4) . . . .
C7B N1B N2B O2B 176.1(3) . . . .
O1B C5B N4B C3B 178.6(3) . . . .
C6B C5B N4B C3B -2.0(5) . . . .
C20B C3B N4B C5B 168.0(5) . . . .
C2B C3B N4B C5B -72.1(5) . . . .
